data_7221614
loop_
_publ_author_name
'Zhang, Xiutang'
'Fan, Liming'
'Fan, Weiliu'
'Li, Bin'
'Zhao, Xian'

_publ_section_title
;
 Assembly of a series of d10coordination polymers based on W-shaped
 1,3-di(2&#x2032;,4&#x2032;-dicarboxyphenyl)benzene: from syntheses,
 structural diversity, luminescence, to photocatalytic properties
;
_journal_issue 35
_journal_name_full CrystEngComm
_journal_page_first 6681
_journal_paper_doi 10.1039/C5CE01157D
_journal_volume 17
_journal_year 2015
_chemical_formula_sum 'C76 H59 Cl N8 O17 Zn4'
_chemical_formula_weight 1653.24
_chemical_name_systematic
; 
 ? 
;
_space_group_IT_number 14
_symmetry_cell_setting monoclinic
_symmetry_space_group_name_Hall '-P 2yn'
_symmetry_space_group_name_H-M 'P 1 21/n 1'
_atom_sites_solution_hydrogens geom
_atom_sites_solution_primary direct
_atom_sites_solution_secondary difmap
_audit_creation_method SHELXL-97
_audit_update_record
;
2015-02-14 deposited with the CCDC.
2015-07-22 downloaded from the CCDC.
;
_cell_angle_alpha 90.00
_cell_angle_beta 92.635(2)
_cell_angle_gamma 90.00
_cell_formula_units_Z 4
_cell_length_a 21.3597(15)
_cell_length_b 10.7751(7)
_cell_length_c 31.118(2)
_cell_measurement_reflns_used 9130
_cell_measurement_temperature 296(2)
_cell_measurement_theta_max 25.93
_cell_measurement_theta_min 3.23
_cell_volume 7154.3(8)
_computing_cell_refinement 'Bruker SAINT'
_computing_data_collection 'Bruker APEX2'
_computing_data_reduction 'Bruker SAINT'
_computing_molecular_graphics 'Bruker SHELXTL'
_computing_publication_material 'Bruker SHELXTL'
_computing_structure_refinement 'SHELXL-97 (Sheldrick, 1997)'
_computing_structure_solution 'SHELXS-97 (Sheldrick, 1990)'
_diffrn_ambient_temperature 296(2)
_diffrn_measured_fraction_theta_full 0.998
_diffrn_measured_fraction_theta_max 0.998
_diffrn_measurement_device_type 'Bruker APEX-II CCD'
_diffrn_measurement_method '\f and \w scans'
_diffrn_radiation_monochromator graphite
_diffrn_radiation_source 'fine-focus sealed tube'
_diffrn_radiation_type MoK\a
_diffrn_radiation_wavelength 0.71073
_diffrn_reflns_av_R_equivalents 0.1060
_diffrn_reflns_av_sigmaI/netI 0.0643
_diffrn_reflns_limit_h_max 25
_diffrn_reflns_limit_h_min -25
_diffrn_reflns_limit_k_max 12
_diffrn_reflns_limit_k_min -12
_diffrn_reflns_limit_l_max 37
_diffrn_reflns_limit_l_min -36
_diffrn_reflns_number 93611
_diffrn_reflns_theta_full 25.00
_diffrn_reflns_theta_max 25.00
_diffrn_reflns_theta_min 2.92
_diffrn_standards_number 0
_exptl_absorpt_coefficient_mu 1.439
_exptl_absorpt_correction_T_max 0.8185
_exptl_absorpt_correction_T_min 0.7341
_exptl_absorpt_correction_type multi-scan
_exptl_absorpt_process_details '(SADABS; Bruker, 2001)'
_exptl_crystal_colour colorless
_exptl_crystal_density_diffrn 1.535
_exptl_crystal_density_method 'not measured'
_exptl_crystal_description block
_exptl_crystal_F_000 3376
_exptl_crystal_size_max 0.23
_exptl_crystal_size_mid 0.18
_exptl_crystal_size_min 0.14
_refine_diff_density_max 1.460
_refine_diff_density_min -1.032
_refine_diff_density_rms 0.168
_refine_ls_extinction_method none
_refine_ls_goodness_of_fit_ref 0.998
_refine_ls_hydrogen_treatment mixed
_refine_ls_matrix_type full
_refine_ls_number_parameters 968
_refine_ls_number_reflns 12575
_refine_ls_number_restraints 5
_refine_ls_restrained_S_all 0.998
_refine_ls_R_factor_all 0.0969
_refine_ls_R_factor_gt 0.0523
_refine_ls_shift/su_max 0.011
_refine_ls_shift/su_mean 0.000
_refine_ls_structure_factor_coef Fsqd
_refine_ls_weighting_details 'calc w=1/[\s^2^(Fo^2^)+(0.0820P)^2^+12.3839P] where P=(Fo^2^+2Fc^2^)/3'
_refine_ls_weighting_scheme calc
_refine_ls_wR_factor_gt 0.1253
_refine_ls_wR_factor_ref 0.1534
_reflns_number_gt 8650
_reflns_number_total 12575
_reflns_threshold_expression >2sigma(I)
_cod_data_source_file c5ce01157d2.cif
_cod_data_source_block 1
_cod_depositor_comments
;
The following automatic conversions were performed:

'_symmetry_cell_setting' value 'Monoclinic' changed to 'monoclinic'
according to
/usr/data/users/saulius/crontab/automatic-downloads/rss-feeds/RSC/lib/dictionaries/cif_core.dic
dictionary named 'cif_core.dic' version 2.4.2 from 2011-04-26.

Automatic conversion script
Id: cif_fix_values 3271 2015-04-21 07:52:19Z andrius 

 Adding full bibliography for 7221611--7221615.cif.
;
_cod_original_cell_volume 7154.2(8)
_cod_original_sg_symbol_H-M P2(1)/n
_cod_database_code 7221614

loop_
_symmetry_equiv_pos_as_xyz
'x, y, z'
'-x+1/2, y+1/2, -z+1/2'
'-x, -y, -z'
'x-1/2, -y-1/2, z-1/2'

loop_
_atom_site_label
_atom_site_type_symbol
_atom_site_fract_x
_atom_site_fract_y
_atom_site_fract_z
_atom_site_U_iso_or_equiv
_atom_site_adp_type
_atom_site_occupancy
_atom_site_symmetry_multiplicity
_atom_site_calc_flag
_atom_site_refinement_flags
C1 C 0.7170(3) 0.7690(5) 0.42661(17) 0.0395(14) Uani 1 1 d .
C2 C 0.7133(2) 0.7307(5) 0.38025(15) 0.0305(12) Uani 1 1 d .
C3 C 0.7637(2) 0.6726(5) 0.36295(17) 0.0389(13) Uani 1 1 d .
H3 H 0.7999 0.6587 0.3800 0.047 Uiso 1 1 calc R
C4 C 0.7611(2) 0.6346(5) 0.32041(17) 0.0366(13) Uani 1 1 d .
H4 H 0.7954 0.5942 0.3094 0.044 Uiso 1 1 calc R
C5 C 0.7080(2) 0.6561(4) 0.29402(15) 0.0266(11) Uani 1 1 d .
C6 C 0.6568(2) 0.7148(4) 0.31187(14) 0.0246(11) Uani 1 1 d .
C7 C 0.6596(2) 0.7515(4) 0.35437(14) 0.0267(11) Uani 1 1 d .
H7 H 0.6252 0.7904 0.3658 0.032 Uiso 1 1 calc R
C8 C 0.5969(2) 0.7361(4) 0.28578(14) 0.0229(10) Uani 1 1 d .
C9 C 0.7081(2) 0.6223(5) 0.24726(16) 0.0299(11) Uani 1 1 d .
C10 C 0.7305(3) 0.5076(5) 0.23465(18) 0.0409(14) Uani 1 1 d .
H10 H 0.7440 0.4496 0.2552 0.049 Uiso 1 1 calc R
C11 C 0.7325(3) 0.4805(6) 0.1913(2) 0.0487(15) Uani 1 1 d .
H11 H 0.7479 0.4040 0.1828 0.058 Uiso 1 1 calc R
C12 C 0.7122(2) 0.5643(5) 0.16058(18) 0.0417(14) Uani 1 1 d .
H12 H 0.7141 0.5441 0.1316 0.050 Uiso 1 1 calc R
C13 C 0.6889(2) 0.6789(5) 0.17231(16) 0.0314(12) Uani 1 1 d .
C14 C 0.6879(2) 0.7068(5) 0.21600(15) 0.0271(11) Uani 1 1 d .
H14 H 0.6734 0.7840 0.2244 0.033 Uiso 1 1 calc R
C15 C 0.6674(2) 0.7716(5) 0.13918(15) 0.0329(12) Uani 1 1 d .
C16 C 0.7049(3) 0.7956(6) 0.10477(17) 0.0448(15) Uani 1 1 d .
H16 H 0.7412 0.7493 0.1018 0.054 Uiso 1 1 calc R
C17 C 0.6896(3) 0.8864(6) 0.07487(17) 0.0461(15) Uani 1 1 d .
H17 H 0.7148 0.8992 0.0517 0.055 Uiso 1 1 calc R
C18 C 0.6370(3) 0.9581(6) 0.07935(17) 0.0424(14) Uani 1 1 d .
C19 C 0.5989(3) 0.9354(5) 0.11316(16) 0.0381(13) Uani 1 1 d .
H19 H 0.5633 0.9837 0.1162 0.046 Uiso 1 1 calc R
C20 C 0.6128(2) 0.8420(5) 0.14261(15) 0.0300(12) Uani 1 1 d .
C21 C 0.6243(4) 1.0718(8) 0.0514(2) 0.0630(19) Uani 1 1 d .
C22 C 0.5665(2) 0.8188(5) 0.17666(15) 0.0296(12) Uani 1 1 d .
C23 C 0.4338(2) 0.7001(5) 0.30403(15) 0.0283(11) Uani 1 1 d .
C24 C 0.3998(2) 0.6795(4) 0.34473(15) 0.0260(11) Uani 1 1 d .
C25 C 0.4296(2) 0.6051(5) 0.37615(15) 0.0323(12) Uani 1 1 d .
H25 H 0.4663 0.5636 0.3701 0.039 Uiso 1 1 calc R
C26 C 0.4050(2) 0.5925(5) 0.41623(16) 0.0351(12) Uani 1 1 d .
C27 C 0.3487(3) 0.6497(5) 0.42447(17) 0.0408(14) Uani 1 1 d .
H27 H 0.3310 0.6389 0.4510 0.049 Uiso 1 1 calc R
C28 C 0.3188(3) 0.7228(5) 0.39327(16) 0.0394(13) Uani 1 1 d .
H28 H 0.2805 0.7591 0.3989 0.047 Uiso 1 1 calc R
C29 C 0.3446(2) 0.7434(5) 0.35356(14) 0.0267(11) Uani 1 1 d .
C30 C 0.4430(3) 0.5322(6) 0.45207(17) 0.0425(14) Uani 1 1 d D
C31 C 0.3145(2) 0.8327(5) 0.32273(15) 0.0293(11) Uani 1 1 d .
C32 C 0.3089(2) 0.8117(4) 0.27858(14) 0.0246(10) Uani 1 1 d .
H32 H 0.3235 0.7373 0.2677 0.029 Uiso 1 1 calc R
C33 C 0.2822(2) 0.8981(5) 0.25033(15) 0.0272(11) Uani 1 1 d .
C34 C 0.2616(3) 1.0103(5) 0.26667(17) 0.0399(14) Uani 1 1 d .
H34 H 0.2444 1.0703 0.2482 0.048 Uiso 1 1 calc R
C35 C 0.2667(3) 1.0328(6) 0.31055(18) 0.0470(15) Uani 1 1 d .
H35 H 0.2526 1.1077 0.3213 0.056 Uiso 1 1 calc R
C36 C 0.2924(2) 0.9455(5) 0.33817(16) 0.0389(13) Uani 1 1 d .
H36 H 0.2950 0.9616 0.3676 0.047 Uiso 1 1 calc R
C37 C 0.2758(2) 0.8729(4) 0.20313(15) 0.0264(11) Uani 1 1 d .
C38 C 0.3252(2) 0.8248(4) 0.17977(14) 0.0220(10) Uani 1 1 d .
C39 C 0.3157(2) 0.7964(4) 0.13691(14) 0.0244(11) Uani 1 1 d .
H39 H 0.3488 0.7641 0.1220 0.029 Uiso 1 1 calc R
C40 C 0.2585(2) 0.8145(4) 0.11524(14) 0.0271(11) Uani 1 1 d .
C41 C 0.2097(2) 0.8634(5) 0.13767(16) 0.0379(13) Uani 1 1 d .
H41 H 0.1708 0.8764 0.1237 0.045 Uiso 1 1 calc R
C42 C 0.2186(2) 0.8930(5) 0.18092(16) 0.0347(12) Uani 1 1 d .
H42 H 0.1856 0.9272 0.1954 0.042 Uiso 1 1 calc R
C43 C 0.2502(3) 0.7807(5) 0.06873(16) 0.0333(12) Uani 1 1 d .
C44 C 0.3900(2) 0.8082(4) 0.19986(14) 0.0226(10) Uani 1 1 d .
C45 C 0.0662(3) 0.5905(9) 0.0852(2) 0.081(3) Uani 1 1 d .
H45A H 0.1058 0.5505 0.0815 0.122 Uiso 1 1 calc R
H45B H 0.0383 0.5338 0.0985 0.122 Uiso 1 1 calc R
H45C H 0.0723 0.6623 0.1032 0.122 Uiso 1 1 calc R
C46 C 0.0387(3) 0.6290(6) 0.04249(18) 0.0467(15) Uani 1 1 d .
C47 C 0.0294(3) 0.6926(6) -0.02334(19) 0.0462(15) Uani 1 1 d .
H47 H 0.0394 0.7213 -0.0504 0.055 Uiso 1 1 calc R
C48 C -0.0285(3) 0.6704(6) -0.01090(19) 0.0469(15) Uani 1 1 d .
H48 H -0.0656 0.6800 -0.0274 0.056 Uiso 1 1 calc R
C49 C 0.5758(2) 1.1037(5) 0.44197(18) 0.0411(14) Uani 1 1 d .
H49A H 0.5641 1.0386 0.4216 0.049 Uiso 1 1 calc R
H49B H 0.6112 1.0745 0.4598 0.049 Uiso 1 1 calc R
C50 C 0.5944(2) 1.2190(5) 0.41780(17) 0.0358(13) Uani 1 1 d .
C51 C 0.6313(3) 1.3082(6) 0.43794(18) 0.0457(15) Uani 1 1 d .
H51 H 0.6471 1.2958 0.4659 0.055 Uiso 1 1 calc R
C52 C 0.6447(3) 1.4170(6) 0.41619(19) 0.0508(16) Uani 1 1 d .
H52 H 0.6694 1.4776 0.4298 0.061 Uiso 1 1 calc R
C53 C 0.6216(3) 1.4357(5) 0.37469(18) 0.0455(15) Uani 1 1 d .
H53 H 0.6308 1.5087 0.3603 0.055 Uiso 1 1 calc R
C54 C 0.5848(3) 1.3463(5) 0.35435(16) 0.0362(13) Uani 1 1 d .
C55 C 0.5718(3) 1.2383(5) 0.37644(16) 0.0363(13) Uani 1 1 d .
H55 H 0.5471 1.1775 0.3629 0.044 Uiso 1 1 calc R
C56 C 0.5599(3) 1.3709(5) 0.30873(18) 0.0512(17) Uani 1 1 d .
H56A H 0.5352 1.4464 0.3081 0.061 Uiso 1 1 calc R
H56B H 0.5948 1.3830 0.2903 0.061 Uiso 1 1 calc R
C57 C 0.4580(3) 1.2561(5) 0.29659(18) 0.0436(14) Uani 1 1 d .
H57 H 0.4311 1.3164 0.3066 0.052 Uiso 1 1 calc R
C58 C 0.4423(3) 1.1412(5) 0.28375(17) 0.0396(13) Uani 1 1 d .
H58 H 0.4022 1.1076 0.2833 0.048 Uiso 1 1 calc R
C59 C 0.5426(2) 1.1600(4) 0.27757(15) 0.0280(11) Uani 1 1 d .
C60 C 0.6092(3) 1.1342(5) 0.27064(19) 0.0439(14) Uani 1 1 d .
H60A H 0.6316 1.1257 0.2979 0.066 Uiso 1 1 calc R
H60B H 0.6268 1.2015 0.2549 0.066 Uiso 1 1 calc R
H60C H 0.6127 1.0587 0.2545 0.066 Uiso 1 1 calc R
C61 C 0.4562(2) 0.3735(4) 0.19499(16) 0.0297(11) Uani 1 1 d .
C62 C 0.3883(3) 0.3907(5) 0.2002(2) 0.0464(15) Uani 1 1 d .
H62A H 0.3819 0.4583 0.2196 0.070 Uiso 1 1 calc R
H62B H 0.3710 0.3161 0.2116 0.070 Uiso 1 1 calc R
H62C H 0.3681 0.4089 0.1727 0.070 Uiso 1 1 calc R
C63 C 0.5451(3) 0.2894(5) 0.17849(18) 0.0435(14) Uani 1 1 d .
H63 H 0.5748 0.2334 0.1692 0.052 Uiso 1 1 calc R
C64 C 0.5561(2) 0.4050(5) 0.19246(17) 0.0369(13) Uani 1 1 d .
H64 H 0.5951 0.4434 0.1946 0.044 Uiso 1 1 calc R
C65 C 0.4484(3) 0.1556(5) 0.16689(18) 0.0448(15) Uani 1 1 d .
H65A H 0.4156 0.1391 0.1866 0.054 Uiso 1 1 calc R
H65B H 0.4773 0.0861 0.1683 0.054 Uiso 1 1 calc R
C66 C 0.4196(3) 0.1662(5) 0.12155(17) 0.0368(13) Uani 1 1 d .
C67 C 0.3615(3) 0.1156(6) 0.1117(2) 0.0538(16) Uani 1 1 d .
H67 H 0.3395 0.0763 0.1329 0.065 Uiso 1 1 calc R
C68 C 0.3362(4) 0.1231(7) 0.0704(2) 0.068(2) Uani 1 1 d .
H68 H 0.2978 0.0855 0.0637 0.082 Uiso 1 1 calc R
C69 C 0.3664(3) 0.1849(7) 0.0391(2) 0.0620(19) Uani 1 1 d .
H69 H 0.3479 0.1914 0.0115 0.074 Uiso 1 1 calc R
C70 C 0.4244(3) 0.2378(5) 0.04845(17) 0.0432(14) Uani 1 1 d .
C71 C 0.4506(3) 0.2279(5) 0.08986(18) 0.0406(14) Uani 1 1 d .
H71 H 0.4896 0.2632 0.0964 0.049 Uiso 1 1 calc R
C72 C 0.4610(3) 0.3042(7) 0.0151(2) 0.0608(18) Uani 1 1 d .
H72A H 0.4999 0.3346 0.0286 0.073 Uiso 1 1 calc R
H72B H 0.4715 0.2455 -0.0070 0.073 Uiso 1 1 calc R
C73 C 0.4071(4) 0.5311(7) 0.06158(19) 0.081(3) Uani 1 1 d .
H73A H 0.3995 0.6172 0.0673 0.122 Uiso 1 1 calc R
H73B H 0.4479 0.5083 0.0732 0.122 Uiso 1 1 calc R
H73C H 0.3759 0.4814 0.0747 0.122 Uiso 1 1 calc R
C74 C 0.4037(3) 0.5100(6) 0.01481(18) 0.0470(15) Uani 1 1 d .
C75 C 0.3851(3) 0.5326(7) -0.05351(19) 0.0566(17) Uani 1 1 d .
H75 H 0.3711 0.5660 -0.0798 0.068 Uiso 1 1 calc R
C76 C 0.4148(3) 0.4248(7) -0.0483(2) 0.0597(18) Uani 1 1 d .
H76 H 0.4255 0.3703 -0.0700 0.072 Uiso 1 1 calc R
N1 N 0.50014(18) 0.4582(4) 0.20308(12) 0.0272(9) Uani 1 1 d .
N2 N 0.4820(2) 0.2689(4) 0.18040(13) 0.0339(10) Uani 1 1 d .
N3 N 0.4267(2) 0.4094(5) -0.00514(15) 0.0483(13) Uani 1 1 d .
N4 N 0.3785(2) 0.5870(5) -0.01407(15) 0.0460(12) Uani 1 1 d .
N5 N 0.0718(2) 0.6668(5) 0.00979(15) 0.0440(12) Uani 1 1 d .
N6 N -0.0226(2) 0.6308(4) 0.03076(14) 0.0392(11) Uani 1 1 d .
N7 N 0.49561(18) 1.0809(4) 0.27128(12) 0.0262(9) Uani 1 1 d .
N8 N 0.5213(2) 1.2680(4) 0.29224(13) 0.0349(11) Uani 1 1 d .
O1 O 0.77007(19) 0.7889(5) 0.44353(13) 0.0623(13) Uani 1 1 d .
O2 O 0.66679(19) 0.7809(4) 0.44579(12) 0.0545(11) Uani 1 1 d .
O3 O 0.57799(16) 0.8467(3) 0.28382(11) 0.0345(8) Uani 1 1 d .
O4 O 0.57063(15) 0.6445(3) 0.26843(10) 0.0292(8) Uani 1 1 d .
O5 O 0.54828(16) 0.9120(3) 0.19710(11) 0.0368(9) Uani 1 1 d .
O6 O 0.54864(16) 0.7103(3) 0.18162(11) 0.0369(9) Uani 1 1 d .
O7 O 0.5871(4) 1.1460(8) 0.0610(3) 0.167(4) Uani 1 1 d .
O8 O 0.6592(3) 1.0851(4) 0.02028(15) 0.0830(17) Uani 1 1 d .
O9 O 0.44250(16) 0.6067(3) 0.28080(11) 0.0365(9) Uani 1 1 d .
O10 O 0.45115(16) 0.8076(3) 0.29730(11) 0.0377(9) Uani 1 1 d .
O11 O 0.4961(2) 0.4915(6) 0.44248(13) 0.0785(16) Uani 1 1 d D
O12 O 0.4220(2) 0.5269(4) 0.48859(12) 0.0598(12) Uani 1 1 d .
O13 O 0.41549(15) 0.9027(3) 0.21660(11) 0.0314(8) Uani 1 1 d .
O14 O 0.41395(15) 0.7032(3) 0.19733(11) 0.0334(8) Uani 1 1 d .
O15 O 0.29904(18) 0.7511(4) 0.05020(11) 0.0433(10) Uani 1 1 d .
O16 O 0.19577(17) 0.7796(4) 0.05158(11) 0.0461(10) Uani 1 1 d .
Cl1 Cl 0.20671(9) 0.47757(18) 0.02153(6) 0.0766(6) Uani 1 1 d .
O1W O 0.5429(7) 0.1090(13) 0.9523(5) 0.384(13) Uani 1 1 d D
Zn1 Zn 0.49332(2) 0.63085(5) 0.226239(17) 0.02259(15) Uani 1 1 d .
Zn2 Zn 0.49821(2) 0.90414(5) 0.251272(17) 0.02319(15) Uani 1 1 d .
Zn3 Zn 0.16572(3) 0.66368(7) 0.005998(19) 0.0430(2) Uani 1 1 d .
Zn4 Zn 0.32972(3) 0.74113(7) -0.00699(2) 0.04322(19) Uani 1 1 d .
H1A H 0.518(2) 0.486(7) 0.4649(9) 0.080 Uiso 1 1 d D
H1W H 0.5739(18) 0.148(5) 0.9610(18) 0.080 Uiso 1 1 d D
H2W H 0.526(3) 0.136(6) 0.9301(14) 0.080 Uiso 1 1 d D

loop_
_atom_site_aniso_label
_atom_site_aniso_U_11
_atom_site_aniso_U_22
_atom_site_aniso_U_33
_atom_site_aniso_U_23
_atom_site_aniso_U_13
_atom_site_aniso_U_12
C1 0.039(3) 0.048(4) 0.031(3) 0.006(3) -0.013(3) -0.005(3)
C2 0.025(3) 0.038(3) 0.028(3) 0.006(2) -0.009(2) -0.009(2)
C3 0.026(3) 0.049(4) 0.040(3) 0.013(3) -0.015(2) -0.002(3)
C4 0.029(3) 0.042(3) 0.038(3) 0.003(3) -0.004(2) 0.008(2)
C5 0.030(3) 0.022(3) 0.027(3) 0.005(2) -0.004(2) -0.001(2)
C6 0.020(2) 0.027(3) 0.026(3) 0.005(2) -0.005(2) -0.004(2)
C7 0.028(3) 0.030(3) 0.022(3) 0.005(2) -0.002(2) -0.006(2)
C8 0.022(2) 0.030(3) 0.016(2) 0.004(2) -0.0043(19) -0.001(2)
C9 0.024(3) 0.031(3) 0.035(3) -0.002(2) -0.003(2) 0.002(2)
C10 0.043(3) 0.035(3) 0.045(3) -0.005(3) -0.004(3) 0.012(3)
C11 0.043(3) 0.044(4) 0.058(4) -0.015(3) -0.002(3) 0.019(3)
C12 0.039(3) 0.051(4) 0.035(3) -0.014(3) 0.002(2) 0.014(3)
C13 0.023(3) 0.039(3) 0.033(3) 0.000(2) 0.003(2) -0.002(2)
C14 0.025(3) 0.029(3) 0.027(3) -0.002(2) 0.000(2) 0.000(2)
C15 0.036(3) 0.041(3) 0.021(3) -0.004(2) 0.001(2) -0.006(2)
C16 0.039(3) 0.063(4) 0.033(3) -0.004(3) 0.010(3) -0.004(3)
C17 0.052(4) 0.059(4) 0.027(3) 0.005(3) 0.006(3) -0.020(3)
C18 0.049(4) 0.049(4) 0.029(3) 0.006(3) 0.000(3) -0.015(3)
C19 0.045(3) 0.042(3) 0.028(3) 0.001(2) 0.000(2) -0.005(3)
C20 0.035(3) 0.036(3) 0.019(3) -0.003(2) 0.000(2) -0.008(2)
C21 0.058(4) 0.083(6) 0.048(4) 0.026(4) 0.001(3) -0.011(4)
C22 0.028(3) 0.040(3) 0.021(3) 0.008(2) -0.003(2) 0.002(2)
C23 0.021(3) 0.038(3) 0.025(3) 0.008(2) -0.005(2) 0.003(2)
C24 0.024(3) 0.027(3) 0.026(3) -0.001(2) -0.005(2) -0.004(2)
C25 0.032(3) 0.037(3) 0.028(3) 0.004(2) -0.003(2) 0.006(2)
C26 0.041(3) 0.041(3) 0.023(3) 0.005(2) -0.004(2) 0.003(3)
C27 0.038(3) 0.060(4) 0.025(3) 0.007(3) 0.003(2) -0.001(3)
C28 0.035(3) 0.055(4) 0.028(3) 0.000(3) 0.003(2) 0.004(3)
C29 0.028(3) 0.033(3) 0.018(2) -0.001(2) -0.004(2) -0.001(2)
C30 0.048(4) 0.051(4) 0.028(3) 0.006(3) -0.001(3) 0.011(3)
C31 0.024(3) 0.036(3) 0.028(3) -0.004(2) -0.002(2) -0.001(2)
C32 0.026(3) 0.023(3) 0.025(3) -0.005(2) -0.003(2) 0.001(2)
C33 0.021(2) 0.031(3) 0.029(3) -0.003(2) -0.005(2) 0.004(2)
C34 0.041(3) 0.037(3) 0.041(3) -0.003(3) -0.010(3) 0.012(3)
C35 0.051(4) 0.045(4) 0.044(3) -0.015(3) -0.004(3) 0.021(3)
C36 0.039(3) 0.050(4) 0.026(3) -0.009(3) -0.007(2) 0.011(3)
C37 0.028(3) 0.026(3) 0.025(3) 0.003(2) -0.006(2) 0.004(2)
C38 0.025(3) 0.019(2) 0.021(2) 0.0026(19) -0.010(2) -0.006(2)
C39 0.026(3) 0.023(3) 0.024(3) 0.003(2) -0.003(2) -0.003(2)
C40 0.031(3) 0.029(3) 0.020(2) 0.003(2) -0.007(2) -0.004(2)
C41 0.025(3) 0.053(4) 0.034(3) 0.004(3) -0.014(2) 0.002(2)
C42 0.025(3) 0.045(3) 0.033(3) 0.001(2) -0.006(2) 0.008(2)
C43 0.038(3) 0.038(3) 0.023(3) 0.005(2) -0.009(2) -0.006(2)
C44 0.023(2) 0.027(3) 0.017(2) 0.005(2) -0.0016(19) -0.003(2)
C45 0.050(4) 0.153(8) 0.041(4) 0.003(4) -0.004(3) 0.004(5)
C46 0.035(3) 0.067(4) 0.038(3) -0.012(3) 0.000(3) -0.004(3)
C47 0.037(3) 0.059(4) 0.042(3) 0.006(3) -0.006(3) 0.004(3)
C48 0.040(4) 0.053(4) 0.047(4) -0.002(3) -0.007(3) 0.013(3)
C49 0.032(3) 0.048(4) 0.043(3) 0.014(3) -0.002(3) 0.006(3)
C50 0.029(3) 0.043(3) 0.036(3) 0.002(2) 0.002(2) 0.000(2)
C51 0.033(3) 0.068(4) 0.035(3) -0.002(3) -0.004(3) -0.005(3)
C52 0.050(4) 0.054(4) 0.048(4) -0.009(3) -0.003(3) -0.020(3)
C53 0.058(4) 0.032(3) 0.046(4) 0.001(3) 0.002(3) -0.014(3)
C54 0.053(4) 0.022(3) 0.033(3) -0.001(2) -0.001(3) -0.006(2)
C55 0.046(3) 0.028(3) 0.034(3) 0.000(2) -0.003(3) -0.006(2)
C56 0.086(5) 0.026(3) 0.040(3) -0.001(3) -0.010(3) -0.011(3)
C57 0.052(4) 0.035(3) 0.043(3) -0.005(3) -0.003(3) 0.018(3)
C58 0.036(3) 0.043(4) 0.040(3) -0.002(3) -0.003(3) 0.007(3)
C59 0.035(3) 0.021(3) 0.028(3) 0.001(2) -0.006(2) -0.004(2)
C60 0.037(3) 0.037(3) 0.058(4) 0.000(3) 0.002(3) -0.008(3)
C61 0.037(3) 0.021(3) 0.031(3) 0.004(2) -0.004(2) 0.002(2)
C62 0.037(3) 0.041(4) 0.061(4) -0.003(3) -0.001(3) -0.005(3)
C63 0.050(4) 0.038(3) 0.042(3) -0.007(3) -0.001(3) 0.013(3)
C64 0.025(3) 0.041(3) 0.044(3) -0.006(3) -0.001(2) 0.005(2)
C65 0.072(4) 0.021(3) 0.041(3) -0.001(2) -0.011(3) -0.004(3)
C66 0.053(4) 0.020(3) 0.037(3) -0.004(2) -0.005(3) -0.005(2)
C67 0.062(4) 0.048(4) 0.052(4) -0.004(3) 0.001(3) -0.015(3)
C68 0.066(5) 0.075(5) 0.063(5) -0.007(4) -0.015(4) -0.023(4)
C69 0.071(5) 0.069(5) 0.044(4) -0.008(3) -0.018(3) -0.004(4)
C70 0.053(4) 0.042(3) 0.034(3) 0.000(3) -0.001(3) 0.011(3)
C71 0.038(3) 0.034(3) 0.050(4) -0.001(3) -0.007(3) 0.000(2)
C72 0.066(5) 0.068(5) 0.048(4) 0.009(3) 0.006(3) 0.026(4)
C73 0.121(7) 0.085(6) 0.036(4) 0.001(4) -0.008(4) 0.053(5)
C74 0.051(4) 0.052(4) 0.038(3) 0.013(3) 0.004(3) 0.011(3)
C75 0.068(5) 0.070(5) 0.031(3) 0.002(3) -0.010(3) 0.010(4)
C76 0.073(5) 0.068(5) 0.038(4) -0.002(3) 0.000(3) 0.011(4)
N1 0.030(2) 0.023(2) 0.028(2) -0.0014(17) -0.0046(18) -0.0022(18)
N2 0.046(3) 0.019(2) 0.035(2) -0.0030(18) -0.011(2) 0.002(2)
N3 0.054(3) 0.055(3) 0.036(3) 0.006(2) -0.001(2) 0.011(3)
N4 0.047(3) 0.055(3) 0.036(3) 0.010(2) -0.003(2) 0.005(2)
N5 0.033(3) 0.060(3) 0.039(3) -0.009(2) -0.005(2) -0.001(2)
N6 0.029(3) 0.050(3) 0.038(3) -0.014(2) -0.001(2) 0.002(2)
N7 0.028(2) 0.022(2) 0.028(2) -0.0015(17) -0.0037(17) 0.0011(18)
N8 0.055(3) 0.020(2) 0.029(2) 0.0009(18) -0.009(2) 0.000(2)
O1 0.037(2) 0.104(4) 0.043(2) -0.007(2) -0.023(2) -0.005(2)
O2 0.038(2) 0.098(4) 0.026(2) -0.005(2) -0.0069(18) -0.007(2)
O3 0.032(2) 0.028(2) 0.042(2) 0.0017(16) -0.0143(16) 0.0036(16)
O4 0.0239(18) 0.0285(19) 0.0344(19) -0.0022(15) -0.0069(15) -0.0036(15)
O5 0.040(2) 0.038(2) 0.033(2) -0.0003(17) 0.0071(16) 0.0034(17)
O6 0.036(2) 0.034(2) 0.041(2) 0.0090(17) 0.0071(17) -0.0014(17)
O7 0.130(6) 0.181(8) 0.196(8) 0.152(7) 0.079(6) 0.082(6)
O8 0.144(5) 0.059(3) 0.047(3) 0.008(2) 0.025(3) -0.030(3)
O9 0.040(2) 0.040(2) 0.029(2) -0.0022(17) 0.0057(16) -0.0015(17)
O10 0.037(2) 0.037(2) 0.039(2) 0.0134(17) 0.0048(17) 0.0008(17)
O11 0.070(3) 0.125(5) 0.040(3) 0.021(3) -0.003(2) 0.047(3)
O12 0.072(3) 0.081(3) 0.026(2) 0.016(2) 0.004(2) 0.018(2)
O13 0.0263(18) 0.030(2) 0.036(2) 0.0005(16) -0.0122(15) -0.0031(15)
O14 0.0294(19) 0.031(2) 0.038(2) -0.0024(16) -0.0138(16) 0.0078(16)
O15 0.038(2) 0.065(3) 0.027(2) 0.0003(18) -0.0054(17) -0.0015(19)
O16 0.036(2) 0.070(3) 0.031(2) -0.0090(19) -0.0179(17) 0.0022(19)
Cl1 0.0733(13) 0.0697(12) 0.0846(13) 0.0077(10) -0.0209(10) 0.0035(10)
O1W 0.36(2) 0.44(2) 0.325(18) -0.229(17) -0.203(15) 0.279(19)
Zn1 0.0229(3) 0.0196(3) 0.0247(3) -0.0007(2) -0.0044(2) -0.0003(2)
Zn2 0.0235(3) 0.0192(3) 0.0263(3) -0.0003(2) -0.0061(2) -0.0006(2)
Zn3 0.0326(4) 0.0684(5) 0.0272(3) -0.0046(3) -0.0077(3) -0.0070(3)
Zn4 0.0397(4) 0.0573(5) 0.0322(4) 0.0117(3) -0.0031(3) 0.0060(3)

loop_
_atom_type_symbol
_atom_type_description
_atom_type_scat_dispersion_real
_atom_type_scat_dispersion_imag
_atom_type_scat_source
C C 0.0033 0.0016 'International Tables Vol C Tables 4.2.6.8 and 6.1.1.4'
H H 0.0000 0.0000 'International Tables Vol C Tables 4.2.6.8 and 6.1.1.4'
N N 0.0061 0.0033 'International Tables Vol C Tables 4.2.6.8 and 6.1.1.4'
O O 0.0106 0.0060 'International Tables Vol C Tables 4.2.6.8 and 6.1.1.4'
Cl Cl 0.1484 0.1585 'International Tables Vol C Tables 4.2.6.8 and 6.1.1.4'
Zn Zn 0.2839 1.4301 'International Tables Vol C Tables 4.2.6.8 and 6.1.1.4'

loop_
_geom_angle_atom_site_label_1
_geom_angle_atom_site_label_2
_geom_angle_atom_site_label_3
_geom_angle
_geom_angle_site_symmetry_1
_geom_angle_site_symmetry_3
O1 C1 O2 124.1(5) . .
O1 C1 C2 117.5(5) . .
O2 C1 C2 118.4(5) . .
C3 C2 C7 119.1(5) . .
C3 C2 C1 119.6(4) . .
C7 C2 C1 121.3(5) . .
C2 C3 C4 120.8(5) . .
C2 C3 H3 119.6 . .
C4 C3 H3 119.6 . .
C3 C4 C5 120.8(5) . .
C3 C4 H4 119.6 . .
C5 C4 H4 119.6 . .
C4 C5 C6 118.2(4) . .
C4 C5 C9 119.7(4) . .
C6 C5 C9 122.0(4) . .
C7 C6 C5 120.6(4) . .
C7 C6 C8 118.3(4) . .
C5 C6 C8 121.1(4) . .
C6 C7 C2 120.6(5) . .
C6 C7 H7 119.7 . .
C2 C7 H7 119.7 . .
O4 C8 O3 126.3(4) . .
O4 C8 C6 117.9(4) . .
O3 C8 C6 115.7(4) . .
C10 C9 C14 119.1(5) . .
C10 C9 C5 120.4(5) . .
C14 C9 C5 120.5(4) . .
C11 C10 C9 119.4(5) . .
C11 C10 H10 120.3 . .
C9 C10 H10 120.3 . .
C12 C11 C10 121.2(5) . .
C12 C11 H11 119.4 . .
C10 C11 H11 119.4 . .
C11 C12 C13 120.6(5) . .
C11 C12 H12 119.7 . .
C13 C12 H12 119.7 . .
C12 C13 C14 118.1(5) . .
C12 C13 C15 121.1(5) . .
C14 C13 C15 120.7(5) . .
C9 C14 C13 121.6(5) . .
C9 C14 H14 119.2 . .
C13 C14 H14 119.2 . .
C16 C15 C20 118.0(5) . .
C16 C15 C13 119.1(5) . .
C20 C15 C13 122.8(4) . .
C17 C16 C15 121.6(6) . .
C17 C16 H16 119.2 . .
C15 C16 H16 119.2 . .
C18 C17 C16 120.0(5) . .
C18 C17 H17 120.0 . .
C16 C17 H17 120.0 . .
C17 C18 C19 119.4(5) . .
C17 C18 C21 121.3(5) . .
C19 C18 C21 118.8(6) . .
C18 C19 C20 121.1(5) . .
C18 C19 H19 119.5 . .
C20 C19 H19 119.5 . .
C19 C20 C15 119.9(5) . .
C19 C20 C22 117.3(5) . .
C15 C20 C22 122.8(4) . .
O7 C21 O8 123.3(7) . .
O7 C21 C18 120.5(6) . .
O8 C21 C18 115.9(7) . .
O6 C22 O5 125.8(5) . .
O6 C22 C20 117.4(5) . .
O5 C22 C20 116.8(5) . .
O10 C23 O9 126.7(5) . .
O10 C23 C24 116.2(5) . .
O9 C23 C24 117.1(4) . .
C25 C24 C29 120.3(4) . .
C25 C24 C23 116.9(4) . .
C29 C24 C23 122.3(4) . .
C26 C25 C24 120.6(5) . .
C26 C25 H25 119.7 . .
C24 C25 H25 119.7 . .
C25 C26 C27 119.5(5) . .
C25 C26 C30 120.0(5) . .
C27 C26 C30 120.0(5) . .
C28 C27 C26 120.0(5) . .
C28 C27 H27 120.0 . .
C26 C27 H27 120.0 . .
C27 C28 C29 121.5(5) . .
C27 C28 H28 119.2 . .
C29 C28 H28 119.2 . .
C28 C29 C24 117.8(4) . .
C28 C29 C31 119.9(4) . .
C24 C29 C31 122.3(4) . .
O12 C30 O11 124.4(5) . .
O12 C30 C26 119.7(5) . .
O11 C30 C26 115.8(5) . .
C32 C31 C36 117.7(5) . .
C32 C31 C29 123.2(4) . .
C36 C31 C29 119.0(4) . .
C33 C32 C31 122.1(4) . .
C33 C32 H32 118.9 . .
C31 C32 H32 118.9 . .
C34 C33 C32 118.7(4) . .
C34 C33 C37 120.1(4) . .
C32 C33 C37 121.2(4) . .
C35 C34 C33 120.0(5) . .
C35 C34 H34 120.0 . .
C33 C34 H34 120.0 . .
C36 C35 C34 120.6(5) . .
C36 C35 H35 119.7 . .
C34 C35 H35 119.7 . .
C35 C36 C31 120.8(5) . .
C35 C36 H36 119.6 . .
C31 C36 H36 119.6 . .
C42 C37 C38 117.6(4) . .
C42 C37 C33 119.9(4) . .
C38 C37 C33 122.5(4) . .
C39 C38 C37 120.1(4) . .
C39 C38 C44 118.0(4) . .
C37 C38 C44 121.8(4) . .
C38 C39 C40 122.0(5) . .
C38 C39 H39 119.0 . .
C40 C39 H39 119.0 . .
C39 C40 C41 118.5(4) . .
C39 C40 C43 120.0(5) . .
C41 C40 C43 121.5(4) . .
C40 C41 C42 120.2(5) . .
C40 C41 H41 119.9 . .
C42 C41 H41 119.9 . .
C41 C42 C37 121.6(5) . .
C41 C42 H42 119.2 . .
C37 C42 H42 119.2 . .
O15 C43 O16 125.0(5) . .
O15 C43 C40 116.3(4) . .
O16 C43 C40 118.6(5) . .
O14 C44 O13 126.2(4) . .
O14 C44 C38 117.1(4) . .
O13 C44 C38 116.7(4) . .
C46 C45 H45A 109.5 . .
C46 C45 H45B 109.5 . .
H45A C45 H45B 109.5 . .
C46 C45 H45C 109.5 . .
H45A C45 H45C 109.5 . .
H45B C45 H45C 109.5 . .
N5 C46 N6 109.5(5) . .
N5 C46 C45 124.5(5) . .
N6 C46 C45 126.0(6) . .
C48 C47 N5 109.6(5) . .
C48 C47 H47 125.2 . .
N5 C47 H47 125.2 . .
C47 C48 N6 106.6(5) . .
C47 C48 H48 126.7 . .
N6 C48 H48 126.7 . .
N6 C49 C50 110.4(4) 2 .
N6 C49 H49A 109.6 2 .
C50 C49 H49A 109.6 . .
N6 C49 H49B 109.6 2 .
C50 C49 H49B 109.6 . .
H49A C49 H49B 108.1 . .
C51 C50 C55 119.5(5) . .
C51 C50 C49 120.3(5) . .
C55 C50 C49 120.1(5) . .
C50 C51 C52 119.6(5) . .
C50 C51 H51 120.2 . .
C52 C51 H51 120.2 . .
C53 C52 C51 120.5(5) . .
C53 C52 H52 119.7 . .
C51 C52 H52 119.7 . .
C52 C53 C54 120.0(5) . .
C52 C53 H53 120.0 . .
C54 C53 H53 120.0 . .
C53 C54 C55 118.8(5) . .
C53 C54 C56 118.4(5) . .
C55 C54 C56 122.8(5) . .
C50 C55 C54 121.6(5) . .
C50 C55 H55 119.2 . .
C54 C55 H55 119.2 . .
N8 C56 C54 111.3(4) . .
N8 C56 H56A 109.4 . .
C54 C56 H56A 109.4 . .
N8 C56 H56B 109.4 . .
C54 C56 H56B 109.4 . .
H56A C56 H56B 108.0 . .
C58 C57 N8 107.0(5) . .
C58 C57 H57 126.5 . .
N8 C57 H57 126.5 . .
C57 C58 N7 108.7(5) . .
C57 C58 H58 125.7 . .
N7 C58 H58 125.7 . .
N7 C59 N8 110.1(4) . .
N7 C59 C60 125.9(4) . .
N8 C59 C60 124.0(5) . .
C59 C60 H60A 109.5 . .
C59 C60 H60B 109.5 . .
H60A C60 H60B 109.5 . .
C59 C60 H60C 109.5 . .
H60A C60 H60C 109.5 . .
H60B C60 H60C 109.5 . .
N1 C61 N2 110.1(4) . .
N1 C61 C62 125.7(5) . .
N2 C61 C62 124.2(5) . .
C61 C62 H62A 109.5 . .
C61 C62 H62B 109.5 . .
H62A C62 H62B 109.5 . .
C61 C62 H62C 109.5 . .
H62A C62 H62C 109.5 . .
H62B C62 H62C 109.5 . .
C64 C63 N2 107.1(5) . .
C64 C63 H63 126.5 . .
N2 C63 H63 126.5 . .
C63 C64 N1 109.0(5) . .
C63 C64 H64 125.5 . .
N1 C64 H64 125.5 . .
N2 C65 C66 112.1(4) . .
N2 C65 H65A 109.2 . .
C66 C65 H65A 109.2 . .
N2 C65 H65B 109.2 . .
C66 C65 H65B 109.2 . .
H65A C65 H65B 107.9 . .
C67 C66 C71 119.2(5) . .
C67 C66 C65 120.0(5) . .
C71 C66 C65 120.8(5) . .
C68 C67 C66 119.9(6) . .
C68 C67 H67 120.1 . .
C66 C67 H67 120.1 . .
C69 C68 C67 121.1(6) . .
C69 C68 H68 119.5 . .
C67 C68 H68 119.5 . .
C68 C69 C70 119.9(6) . .
C68 C69 H69 120.0 . .
C70 C69 H69 120.0 . .
C69 C70 C71 118.9(6) . .
C69 C70 C72 122.6(6) . .
C71 C70 C72 118.4(6) . .
C66 C71 C70 120.9(5) . .
C66 C71 H71 119.5 . .
C70 C71 H71 119.5 . .
N3 C72 C70 113.3(5) . .
N3 C72 H72A 108.9 . .
C70 C72 H72A 108.9 . .
N3 C72 H72B 108.9 . .
C70 C72 H72B 108.9 . .
H72A C72 H72B 107.7 . .
C74 C73 H73A 109.5 . .
C74 C73 H73B 109.5 . .
H73A C73 H73B 109.5 . .
C74 C73 H73C 109.5 . .
H73A C73 H73C 109.5 . .
H73B C73 H73C 109.5 . .
N4 C74 N3 109.7(5) . .
N4 C74 C73 125.2(6) . .
N3 C74 C73 125.1(5) . .
C76 C75 N4 109.5(5) . .
C76 C75 H75 125.3 . .
N4 C75 H75 125.3 . .
C75 C76 N3 106.9(6) . .
C75 C76 H76 126.5 . .
N3 C76 H76 126.5 . .
C61 N1 C64 106.4(4) . .
C61 N1 Zn1 130.2(3) . .
C64 N1 Zn1 123.4(3) . .
C61 N2 C63 107.4(4) . .
C61 N2 C65 126.3(5) . .
C63 N2 C65 126.2(5) . .
C74 N3 C76 107.4(5) . .
C74 N3 C72 127.1(5) . .
C76 N3 C72 125.4(5) . .
C74 N4 C75 106.5(5) . .
C74 N4 Zn4 130.7(4) . .
C75 N4 Zn4 122.4(4) . .
C46 N5 C47 106.3(5) . .
C46 N5 Zn3 127.3(4) . .
C47 N5 Zn3 125.8(4) . .
C46 N6 C48 108.0(5) . .
C46 N6 C49 127.3(5) . 2_545
C48 N6 C49 124.6(5) . 2_545
C59 N7 C58 106.5(4) . .
C59 N7 Zn2 128.7(3) . .
C58 N7 Zn2 124.7(3) . .
C59 N8 C57 107.7(4) . .
C59 N8 C56 125.8(5) . .
C57 N8 C56 125.4(5) . .
C1 O1 Zn4 147.2(4) . 4_676
C1 O2 Zn3 122.0(3) . 4_676
C8 O3 Zn2 124.8(3) . .
C8 O4 Zn1 131.4(3) . .
C22 O5 Zn2 124.7(3) . .
C22 O6 Zn1 131.8(3) . .
C21 O8 Zn4 111.0(5) . 3_675
C23 O9 Zn1 117.9(3) . .
C23 O10 Zn2 138.4(4) . .
C30 O11 H1A 107(4) . .
C44 O13 Zn2 125.2(3) . .
C44 O14 Zn1 131.0(3) . .
C43 O15 Zn4 139.7(3) . .
C43 O16 Zn3 125.1(4) . .
H1W O1W H2W 114.6(2) . .
N1 Zn1 O14 105.64(14) . .
N1 Zn1 O6 95.18(15) . .
O14 Zn1 O6 92.01(14) . .
N1 Zn1 O4 103.02(14) . .
O14 Zn1 O4 151.33(14) . .
O6 Zn1 O4 86.09(14) . .
N1 Zn1 O9 103.16(15) . .
O14 Zn1 O9 87.32(14) . .
O6 Zn1 O9 161.14(15) . .
O4 Zn1 O9 85.52(13) . .
N1 Zn1 Zn2 170.97(12) . .
O14 Zn1 Zn2 76.17(10) . .
O6 Zn1 Zn2 75.86(10) . .
O4 Zn1 Zn2 75.64(9) . .
O9 Zn1 Zn2 85.70(10) . .
N7 Zn2 O13 97.84(14) . .
N7 Zn2 O3 99.72(14) . .
O13 Zn2 O3 161.87(14) . .
N7 Zn2 O5 103.91(15) . .
O13 Zn2 O5 92.16(14) . .
O3 Zn2 O5 88.00(14) . .
N7 Zn2 O10 103.97(16) . .
O13 Zn2 O10 85.72(14) . .
O3 Zn2 O10 85.69(14) . .
O5 Zn2 O10 152.06(15) . .
N7 Zn2 Zn1 175.05(12) . .
O13 Zn2 Zn1 80.67(10) . .
O3 Zn2 Zn1 81.46(10) . .
O5 Zn2 Zn1 80.90(10) . .
O10 Zn2 Zn1 71.26(11) . .
O2 Zn3 O16 118.32(18) 4_575 .
O2 Zn3 N5 96.08(18) 4_575 .
O16 Zn3 N5 103.83(17) . .
O2 Zn3 Cl1 117.20(15) 4_575 .
O16 Zn3 Cl1 107.53(13) . .
N5 Zn3 Cl1 112.58(16) . .
O15 Zn4 O8 101.18(19) . 3_675
O15 Zn4 N4 110.65(18) . .
O8 Zn4 N4 135.9(2) 3_675 .
O15 Zn4 O1 119.55(17) . 4_575
O8 Zn4 O1 94.2(2) 3_675 4_575
N4 Zn4 O1 95.7(2) . 4_575

loop_
_geom_bond_atom_site_label_1
_geom_bond_atom_site_label_2
_geom_bond_distance
_geom_bond_site_symmetry_2
C1 O1 1.246(6) .
C1 O2 1.258(7) .
C1 C2 1.499(7) .
C2 C3 1.377(7) .
C2 C7 1.388(6) .
C3 C4 1.384(7) .
C3 H3 0.9300 .
C4 C5 1.388(7) .
C4 H4 0.9300 .
C5 C6 1.401(7) .
C5 C9 1.500(7) .
C6 C7 1.379(6) .
C6 C8 1.501(6) .
C7 H7 0.9300 .
C8 O4 1.246(5) .
C8 O3 1.259(6) .
C9 C10 1.388(7) .
C9 C14 1.386(7) .
C10 C11 1.383(8) .
C10 H10 0.9300 .
C11 C12 1.371(8) .
C11 H11 0.9300 .
C12 C13 1.387(7) .
C12 H12 0.9300 .
C13 C14 1.394(7) .
C13 C15 1.493(7) .
C14 H14 0.9300 .
C15 C16 1.391(7) .
C15 C20 1.399(7) .
C16 C17 1.379(8) .
C16 H16 0.9300 .
C17 C18 1.375(8) .
C17 H17 0.9300 .
C18 C19 1.381(7) .
C18 C21 1.519(9) .
C19 C20 1.385(7) .
C19 H19 0.9300 .
C20 C22 1.504(7) .
C21 O7 1.175(10) .
C21 O8 1.257(8) .
C22 O6 1.241(6) .
C22 O5 1.260(6) .
C23 O10 1.237(6) .
C23 O9 1.258(6) .
C23 C24 1.505(7) .
C24 C25 1.395(7) .
C24 C29 1.403(7) .
C25 C26 1.382(7) .
C25 H25 0.9300 .
C26 C27 1.386(7) .
C26 C30 1.497(7) .
C27 C28 1.384(7) .
C27 H27 0.9300 .
C28 C29 1.394(7) .
C28 H28 0.9300 .
C29 C31 1.485(7) .
C30 O12 1.242(6) .
C30 O11 1.264(7) .
C31 C32 1.392(6) .
C31 C36 1.398(7) .
C32 C33 1.386(7) .
C32 H32 0.9300 .
C33 C34 1.390(7) .
C33 C37 1.494(7) .
C34 C35 1.386(7) .
C34 H34 0.9300 .
C35 C36 1.371(8) .
C35 H35 0.9300 .
C36 H36 0.9300 .
C37 C42 1.392(6) .
C37 C38 1.408(7) .
C38 C39 1.374(6) .
C38 C44 1.502(6) .
C39 C40 1.383(6) .
C39 H39 0.9300 .
C40 C41 1.385(7) .
C40 C43 1.495(7) .
C41 C42 1.388(7) .
C41 H41 0.9300 .
C42 H42 0.9300 .
C43 O15 1.255(6) .
C43 O16 1.258(6) .
C44 O14 1.245(6) .
C44 O13 1.257(5) .
C45 C46 1.487(8) .
C45 H45A 0.9600 .
C45 H45B 0.9600 .
C45 H45C 0.9600 .
C46 N5 1.330(7) .
C46 N6 1.343(7) .
C47 C48 1.334(8) .
C47 N5 1.369(7) .
C47 H47 0.9300 .
C48 N6 1.365(7) .
C48 H48 0.9300 .
C49 N6 1.478(7) 2
C49 C50 1.515(7) .
C49 H49A 0.9700 .
C49 H49B 0.9700 .
C50 C51 1.375(8) .
C50 C55 1.370(7) .
C51 C52 1.390(8) .
C51 H51 0.9300 .
C52 C53 1.376(8) .
C52 H52 0.9300 .
C53 C54 1.379(7) .
C53 H53 0.9300 .
C54 C55 1.386(7) .
C54 C56 1.516(7) .
C55 H55 0.9300 .
C56 N8 1.461(7) .
C56 H56A 0.9700 .
C56 H56B 0.9700 .
C57 C58 1.339(8) .
C57 N8 1.372(7) .
C57 H57 0.9300 .
C58 N7 1.382(6) .
C58 H58 0.9300 .
C59 N7 1.325(6) .
C59 N8 1.337(6) .
C59 C60 1.476(7) .
C60 H60A 0.9600 .
C60 H60B 0.9600 .
C60 H60C 0.9600 .
C61 N1 1.325(6) .
C61 N2 1.344(6) .
C61 C62 1.477(7) .
C62 H62A 0.9600 .
C62 H62B 0.9600 .
C62 H62C 0.9600 .
C63 C64 1.337(8) .
C63 N2 1.371(7) .
C63 H63 0.9300 .
C64 N1 1.379(6) .
C64 H64 0.9300 .
C65 N2 1.467(6) .
C65 C66 1.518(7) .
C65 H65A 0.9700 .
C65 H65B 0.9700 .
C66 C67 1.378(8) .
C66 C71 1.383(7) .
C67 C68 1.372(9) .
C67 H67 0.9300 .
C68 C69 1.367(9) .
C68 H68 0.9300 .
C69 C70 1.383(9) .
C69 H69 0.9300 .
C70 C71 1.386(7) .
C70 C72 1.508(8) .
C71 H71 0.9300 .
C72 N3 1.475(8) .
C72 H72A 0.9700 .
C72 H72B 0.9700 .
C73 C74 1.471(8) .
C73 H73A 0.9600 .
C73 H73B 0.9600 .
C73 H73C 0.9600 .
C74 N4 1.320(7) .
C74 N3 1.352(7) .
C75 C76 1.329(9) .
C75 N4 1.373(7) .
C75 H75 0.9300 .
C76 N3 1.367(7) .
C76 H76 0.9300 .
N1 Zn1 2.002(4) .
N4 Zn4 1.978(5) .
N5 Zn3 2.015(5) .
N6 C49 1.478(7) 2_545
N7 Zn2 2.005(4) .
O1 Zn4 1.980(4) 4_676
O2 Zn3 1.967(4) 4_676
O3 Zn2 2.038(3) .
O4 Zn1 2.067(3) .
O5 Zn2 2.039(3) .
O6 Zn1 2.051(3) .
O8 Zn4 1.934(5) 3_675
O9 Zn1 2.073(3) .
O10 Zn2 2.068(3) .
O11 H1A 0.8200(11) .
O13 Zn2 2.028(3) .
O14 Zn1 2.038(3) .
O15 Zn4 1.927(4) .
O16 Zn3 1.975(4) .
Cl1 Zn3 2.232(2) .
O1W H1W 0.8201(13) .
O1W H2W 0.8200(10) .
Zn1 Zn2 3.0466(8) .
Zn3 O2 1.967(4) 4_575
Zn4 O8 1.934(5) 3_675
Zn4 O1 1.980(4) 4_575
